data_4067241
loop_
_publ_author_name
'Gutschank, Benjamin'
'Schulz, Stephan'
'Bl\"aser, Dieter'
'Boese, Roland'
'W\"olper, Christoph'

_publ_section_title
;
 Synthesis, Structure, and Reactivity of a Tetranuclear Amidinato Zinc
 Hydride Complex
;
_journal_issue 22
_journal_name_full Organometallics
_journal_page_first 6133
_journal_paper_doi 10.1021/om100966d
_journal_volume 29
_journal_year 2010
_chemical_formula_moiety 'C61 H76 N8 Zn4, 3[C4 H8 O]'
_chemical_formula_sum 'C73 H100 N8 O3 Zn4'
_chemical_formula_weight 1399.09
_chemical_name_systematic
; 
 ? 
;
_space_group_IT_number 60
_symmetry_cell_setting orthorhombic
_symmetry_space_group_name_Hall '-P 2n 2ab'
_symmetry_space_group_name_H-M 'P b c n'
_atom_sites_solution_hydrogens geom
_atom_sites_solution_primary direct
_atom_sites_solution_secondary difmap
_audit_creation_method SHELXL-97
_cell_angle_alpha 90.00
_cell_angle_beta 90.00
_cell_angle_gamma 90.00
_cell_formula_units_Z 4
_cell_length_a 16.7697(5)
_cell_length_b 16.1494(5)
_cell_length_c 25.9714(8)
_cell_measurement_reflns_used 9965
_cell_measurement_temperature 100(2)
_cell_measurement_theta_max 30.50
_cell_measurement_theta_min 2.35
_cell_volume 7033.6(4)
_computing_cell_refinement 'BRUKER D8 KAPPA APEX 2 Vers. 3.0-2009'
_computing_data_collection 'BRUKER D8 KAPPA APEX 2 Vers. 3.0-2009'
_computing_data_reduction 'BRUKER D8 KAPPA APEX 2 Vers. 3.0-2009'
_computing_molecular_graphics 'BRUKER AXS SHELXTL (c) 2008 / Vers. 2008/4'
_computing_publication_material 'BRUKER AXS SHELXTL (c) 2008 / Vers. 2008/4'
_computing_structure_refinement 'BRUKER AXS SHELXTL (c) 2008 / Vers. 2008/4'
_computing_structure_solution 'BRUKER D8 KAPPA APEX 2 Vers. 3.0-2009'
_diffrn_ambient_temperature 100(2)
_diffrn_detector_area_resol_mean 512
_diffrn_measured_fraction_theta_full 0.973
_diffrn_measured_fraction_theta_max 0.973
_diffrn_measurement_device_type
; 
 Bruker D8 KAPPA series II with APEX II area detector system
;
_diffrn_measurement_method
;
 Data collection strategy APEX 2/COSMO
;
_diffrn_radiation_monochromator graphite
_diffrn_radiation_source 'fine-focus sealed tube'
_diffrn_radiation_type MoK\a
_diffrn_radiation_wavelength 0.71073
_diffrn_reflns_av_R_equivalents 0.0215
_diffrn_reflns_av_sigmaI/netI 0.0160
_diffrn_reflns_limit_h_max 23
_diffrn_reflns_limit_h_min -18
_diffrn_reflns_limit_k_max 23
_diffrn_reflns_limit_k_min -22
_diffrn_reflns_limit_l_max 27
_diffrn_reflns_limit_l_min -35
_diffrn_reflns_number 64198
_diffrn_reflns_theta_full 30.54
_diffrn_reflns_theta_max 30.54
_diffrn_reflns_theta_min 1.75
_exptl_absorpt_coefficient_mu 1.399
_exptl_absorpt_correction_T_max 0.75
_exptl_absorpt_correction_T_min 0.63
_exptl_absorpt_correction_type multi-scan
_exptl_absorpt_process_details
; 
 BRUKER AXS SMART APEX 2 Vers. 3.0-2009
 R.H. Blessing, Acta Cryst. (1995) A51 33-38 
;
_exptl_crystal_colour colourless
_exptl_crystal_density_diffrn 1.321
_exptl_crystal_density_method 'not measured'
_exptl_crystal_description block
_exptl_crystal_F_000 2952
_exptl_crystal_size_max 0.28
_exptl_crystal_size_mid 0.24
_exptl_crystal_size_min 0.18
_refine_diff_density_max 0.685
_refine_diff_density_min -0.705
_refine_diff_density_rms 0.060
_refine_ls_extinction_method none
_refine_ls_goodness_of_fit_ref 1.036
_refine_ls_hydrogen_treatment constr
_refine_ls_matrix_type full
_refine_ls_number_parameters 398
_refine_ls_number_reflns 10480
_refine_ls_number_restraints 0
_refine_ls_restrained_S_all 1.036
_refine_ls_R_factor_all 0.0352
_refine_ls_R_factor_gt 0.0275
_refine_ls_shift/su_max 0.001
_refine_ls_shift/su_mean 0.000
_refine_ls_structure_factor_coef Fsqd
_refine_ls_weighting_details 'calc w=1/[\s^2^(Fo^2^)+(0.0325P)^2^+5.0239P] where P=(Fo^2^+2Fc^2^)/3'
_refine_ls_weighting_scheme calc
_refine_ls_wR_factor_gt 0.0666
_refine_ls_wR_factor_ref 0.0709
_reflns_number_gt 9120
_reflns_number_total 10480
_reflns_threshold_expression >2sigma(I)
_cod_data_source_file om100966d_si_001.cif
_cod_data_source_block bg_059m
_cod_original_sg_symbol_H-M Pbcn
_cod_database_code 4067241

loop_
_symmetry_equiv_pos_as_xyz
'x, y, z'
'-x+1/2, -y+1/2, z+1/2'
'-x, y, -z+1/2'
'x+1/2, -y+1/2, -z'
'-x, -y, -z'
'x-1/2, y-1/2, -z-1/2'
'x, -y, z-1/2'
'-x-1/2, y-1/2, z'

loop_
_atom_site_label
_atom_site_type_symbol
_atom_site_fract_x
_atom_site_fract_y
_atom_site_fract_z
_atom_site_U_iso_or_equiv
_atom_site_adp_type
_atom_site_occupancy
_atom_site_symmetry_multiplicity
_atom_site_calc_flag
_atom_site_refinement_flags
Zn1 Zn 0.140195(8) 0.412518(9) 0.211477(5) 0.01180(4) Uani 1 1 d .
Zn2 Zn 0.129209(8) 0.287282(9) 0.303322(6) 0.01294(4) Uani 1 1 d .
N1 N 0.02551(6) 0.44937(6) 0.18743(4) 0.01109(18) Uani 1 1 d .
N2 N 0.00980(6) 0.25225(7) 0.31567(4) 0.0140(2) Uani 1 1 d .
N3 N 0.12307(6) 0.28013(6) 0.22270(4) 0.01288(19) Uani 1 1 d .
N4 N 0.11531(6) 0.41819(6) 0.29059(4) 0.01106(18) Uani 1 1 d .
C1 C 0.0000 0.34969(10) 0.2500 0.0094(3) Uani 1 2 d S
C2 C 0.04357(7) 0.28658(7) 0.21442(5) 0.0115(2) Uani 1 1 d .
C3 C 0.03449(7) 0.41342(7) 0.28955(4) 0.0096(2) Uani 1 1 d .
C4 C 0.23239(8) 0.43704(9) 0.16996(5) 0.0180(2) Uani 1 1 d .
C5 C 0.28621(8) 0.43425(9) 0.13896(5) 0.0190(2) Uani 1 1 d .
C6 C 0.34916(8) 0.42635(9) 0.10172(6) 0.0207(3) Uani 1 1 d .
C7 C 0.42861(9) 0.44126(10) 0.11521(6) 0.0260(3) Uani 1 1 d .
H7 H 0.4417 0.4587 0.1495 0.031 Uiso 1 1 d R
C8 C 0.48862(9) 0.43164(10) 0.07875(8) 0.0330(4) Uani 1 1 d .
H8 H 0.5433 0.4415 0.0881 0.040 Uiso 1 1 d R
C9 C 0.47036(11) 0.40771(11) 0.02902(8) 0.0357(4) Uani 1 1 d .
H9 H 0.5122 0.4023 0.0040 0.043 Uiso 1 1 d R
C10 C 0.39208(11) 0.39196(13) 0.01549(7) 0.0370(4) Uani 1 1 d .
H10 H 0.3796 0.3744 -0.0189 0.044 Uiso 1 1 d R
C11 C 0.33153(10) 0.40095(11) 0.05156(6) 0.0302(3) Uani 1 1 d .
H11 H 0.2772 0.3898 0.0421 0.036 Uiso 1 1 d R
C12 C 0.21444(8) 0.24999(8) 0.34760(5) 0.0180(2) Uani 1 1 d .
C13 C 0.26691(8) 0.22547(8) 0.37561(5) 0.0178(2) Uani 1 1 d .
C14 C 0.32915(8) 0.19489(9) 0.40882(5) 0.0179(2) Uani 1 1 d .
C15 C 0.40401(9) 0.23300(9) 0.40985(6) 0.0229(3) Uani 1 1 d .
H15 H 0.4140 0.2802 0.3883 0.027 Uiso 1 1 d R
C16 C 0.46369(9) 0.20313(11) 0.44215(6) 0.0265(3) Uani 1 1 d .
H16 H 0.5150 0.2297 0.4426 0.032 Uiso 1 1 d R
C17 C 0.44973(9) 0.13540(11) 0.47325(6) 0.0273(3) Uani 1 1 d .
H17 H 0.4909 0.1158 0.4960 0.033 Uiso 1 1 d R
C18 C 0.37602(10) 0.09645(11) 0.47230(6) 0.0291(3) Uani 1 1 d .
H18 H 0.3669 0.0483 0.4932 0.035 Uiso 1 1 d R
C19 C 0.31584(9) 0.12614(10) 0.44027(6) 0.0238(3) Uani 1 1 d .
H19 H 0.2646 0.0995 0.4401 0.029 Uiso 1 1 d R
C20 C 0.02107(7) 0.51184(8) 0.14558(5) 0.0135(2) Uani 1 1 d .
H20 H -0.0332 0.5302 0.1421 0.016 Uiso 1 1 d R
C21 C 0.07306(8) 0.58564(8) 0.15951(6) 0.0197(3) Uani 1 1 d .
H21A H 0.0540 0.6107 0.1916 0.030 Uiso 1 1 d R
H21B H 0.0709 0.6268 0.1318 0.030 Uiso 1 1 d R
H21C H 0.1283 0.5668 0.1640 0.030 Uiso 1 1 d R
C22 C 0.04791(9) 0.47142(9) 0.09562(5) 0.0214(3) Uani 1 1 d .
H22A H 0.1000 0.4451 0.1008 0.032 Uiso 1 1 d R
H22B H 0.0522 0.5135 0.0686 0.032 Uiso 1 1 d R
H22C H 0.0088 0.4294 0.0853 0.032 Uiso 1 1 d R
C23 C -0.00701(8) 0.19353(9) 0.35814(5) 0.0202(3) Uani 1 1 d .
H23 H -0.0608 0.1736 0.3547 0.024 Uiso 1 1 d R
C24 C 0.05012(10) 0.12046(10) 0.35490(8) 0.0329(4) Uani 1 1 d .
H24A H 0.0425 0.0916 0.3221 0.049 Uiso 1 1 d R
H24B H 0.0397 0.0821 0.3834 0.049 Uiso 1 1 d R
H24C H 0.1052 0.1407 0.3571 0.049 Uiso 1 1 d R
C25 C 0.00069(11) 0.23950(11) 0.40892(6) 0.0319(4) Uani 1 1 d .
H25A H 0.0542 0.2637 0.4114 0.048 Uiso 1 1 d R
H25B H -0.0075 0.2008 0.4375 0.048 Uiso 1 1 d R
H25C H -0.0394 0.2837 0.4106 0.048 Uiso 1 1 d R
C26 C 0.17347(8) 0.21520(8) 0.19814(5) 0.0172(2) Uani 1 1 d .
H26 H 0.1645 0.2156 0.1616 0.021 Uiso 1 1 d R
C27 C 0.15239(9) 0.12979(9) 0.21964(6) 0.0237(3) Uani 1 1 d .
H27A H 0.1718 0.1255 0.2551 0.036 Uiso 1 1 d R
H27B H 0.1774 0.0866 0.1986 0.036 Uiso 1 1 d R
H27C H 0.0943 0.1226 0.2191 0.036 Uiso 1 1 d R
C28 C 0.26077(8) 0.23468(9) 0.20896(6) 0.0209(3) Uani 1 1 d .
H28A H 0.2741 0.2891 0.1946 0.031 Uiso 1 1 d R
H28B H 0.2947 0.1923 0.1931 0.031 Uiso 1 1 d R
H28C H 0.2697 0.2352 0.2462 0.031 Uiso 1 1 d R
C29 C 0.15882(7) 0.48316(8) 0.32003(5) 0.0135(2) Uani 1 1 d .
H29 H 0.1389 0.4852 0.3547 0.016 Uiso 1 1 d R
C30 C 0.14671(8) 0.56717(8) 0.29412(5) 0.0172(2) Uani 1 1 d .
H30A H 0.1734 0.5673 0.2605 0.026 Uiso 1 1 d R
H30B H 0.1696 0.6108 0.3158 0.026 Uiso 1 1 d R
H30C H 0.0895 0.5773 0.2894 0.026 Uiso 1 1 d R
C31 C 0.24728(8) 0.46148(9) 0.32070(6) 0.0209(3) Uani 1 1 d .
H31A H 0.2543 0.4057 0.3348 0.031 Uiso 1 1 d R
H31B H 0.2762 0.5015 0.3422 0.031 Uiso 1 1 d R
H31C H 0.2683 0.4633 0.2855 0.031 Uiso 1 1 d R
O1 O 0.66102(8) 0.12174(12) 0.47645(6) 0.0564(4) Uani 1 1 d .
C41 C 0.69127(12) 0.13385(15) 0.52665(8) 0.0459(5) Uani 1 1 d .
H41A H 0.6621 0.1008 0.5510 0.055 Uiso 1 1 d R
H41B H 0.6875 0.1910 0.5366 0.055 Uiso 1 1 d R
C42 C 0.77658(12) 0.10640(13) 0.52419(8) 0.0414(4) Uani 1 1 d .
H42A H 0.7811 0.0472 0.5260 0.050 Uiso 1 1 d R
H42B H 0.8075 0.1307 0.5514 0.050 Uiso 1 1 d R
C43 C 0.80185(11) 0.13891(15) 0.47181(8) 0.0459(5) Uani 1 1 d .
H43A H 0.8425 0.1044 0.4569 0.055 Uiso 1 1 d R
H43B H 0.8214 0.1947 0.4742 0.055 Uiso 1 1 d R
C44 C 0.72461(13) 0.13528(18) 0.44092(9) 0.0531(6) Uani 1 1 d .
H44A H 0.7165 0.1862 0.4225 0.064 Uiso 1 1 d R
H44B H 0.7268 0.0906 0.4165 0.064 Uiso 1 1 d R
O2 O 0.5000 0.44073(13) 0.2500 0.0446(5) Uani 1 2 d S
C51 C 0.46142(19) 0.30332(19) 0.2553(2) 0.130(2) Uani 1 1 d .
H51A H 0.4309 0.2786 0.2281 0.156 Uiso 1 1 d R
H51B H 0.4532 0.2714 0.2861 0.156 Uiso 1 1 d R
C52 C 0.43452(11) 0.38940(16) 0.26394(10) 0.0502(5) Uani 1 1 d .
H52A H 0.3885 0.4015 0.2432 0.060 Uiso 1 1 d R
H52B H 0.4210 0.3982 0.2994 0.060 Uiso 1 1 d R

loop_
_atom_site_aniso_label
_atom_site_aniso_U_11
_atom_site_aniso_U_22
_atom_site_aniso_U_33
_atom_site_aniso_U_23
_atom_site_aniso_U_13
_atom_site_aniso_U_12
Zn1 0.00947(6) 0.01473(7) 0.01119(7) -0.00062(5) 0.00171(5) -0.00008(5)
Zn2 0.01179(7) 0.01346(7) 0.01358(7) 0.00092(5) -0.00352(5) 0.00161(5)
N1 0.0116(4) 0.0128(5) 0.0090(4) 0.0014(4) 0.0009(3) 0.0008(3)
N2 0.0145(5) 0.0125(5) 0.0151(5) 0.0041(4) -0.0026(4) -0.0020(4)
N3 0.0120(4) 0.0120(5) 0.0146(5) -0.0020(4) -0.0012(4) 0.0032(4)
N4 0.0097(4) 0.0122(4) 0.0113(5) -0.0009(4) -0.0005(3) -0.0011(3)
C1 0.0086(6) 0.0098(7) 0.0097(7) 0.000 -0.0015(5) 0.000
C2 0.0131(5) 0.0092(5) 0.0123(5) 0.0000(4) -0.0005(4) 0.0018(4)
C3 0.0111(5) 0.0096(5) 0.0082(5) 0.0012(4) -0.0006(4) -0.0010(4)
C4 0.0149(6) 0.0214(6) 0.0175(6) 0.0002(5) 0.0009(5) 0.0000(5)
C5 0.0164(6) 0.0211(6) 0.0196(6) 0.0005(5) 0.0009(5) -0.0004(5)
C6 0.0185(6) 0.0206(6) 0.0231(7) 0.0017(5) 0.0075(5) 0.0012(5)
C7 0.0198(6) 0.0252(7) 0.0330(8) -0.0079(6) 0.0081(6) -0.0031(5)
C8 0.0199(7) 0.0286(8) 0.0504(10) -0.0148(7) 0.0153(7) -0.0056(6)
C9 0.0331(8) 0.0318(9) 0.0422(10) -0.0075(7) 0.0240(8) -0.0015(7)
C10 0.0367(9) 0.0491(11) 0.0252(8) -0.0037(7) 0.0117(7) 0.0062(8)
C11 0.0229(7) 0.0437(9) 0.0241(8) -0.0022(7) 0.0040(6) 0.0034(6)
C12 0.0178(6) 0.0190(6) 0.0173(6) -0.0003(5) -0.0022(5) 0.0026(5)
C13 0.0179(6) 0.0196(6) 0.0158(6) -0.0020(5) -0.0017(5) 0.0035(5)
C14 0.0175(6) 0.0228(6) 0.0135(6) -0.0035(5) -0.0035(5) 0.0064(5)
C15 0.0202(6) 0.0263(7) 0.0222(7) -0.0011(5) -0.0044(5) 0.0032(5)
C16 0.0177(6) 0.0369(8) 0.0249(7) -0.0079(6) -0.0066(5) 0.0050(6)
C17 0.0257(7) 0.0399(9) 0.0162(6) -0.0051(6) -0.0087(5) 0.0145(6)
C18 0.0333(8) 0.0352(9) 0.0188(7) 0.0063(6) -0.0061(6) 0.0088(6)
C19 0.0220(7) 0.0306(8) 0.0187(7) 0.0033(6) -0.0040(5) 0.0032(6)
C20 0.0144(5) 0.0156(5) 0.0104(5) 0.0031(4) 0.0015(4) 0.0008(4)
C21 0.0218(6) 0.0162(6) 0.0212(6) 0.0058(5) -0.0009(5) -0.0036(5)
C22 0.0275(7) 0.0261(7) 0.0104(6) 0.0015(5) 0.0037(5) 0.0046(5)
C23 0.0192(6) 0.0195(6) 0.0219(7) 0.0111(5) -0.0058(5) -0.0056(5)
C24 0.0294(8) 0.0198(7) 0.0494(10) 0.0168(7) -0.0070(7) -0.0008(6)
C25 0.0416(9) 0.0367(9) 0.0174(7) 0.0111(6) -0.0031(6) -0.0109(7)
C26 0.0150(5) 0.0173(6) 0.0195(6) -0.0055(5) -0.0016(5) 0.0070(4)
C27 0.0224(6) 0.0162(6) 0.0325(8) -0.0048(5) -0.0054(6) 0.0053(5)
C28 0.0141(6) 0.0232(7) 0.0253(7) -0.0028(5) -0.0004(5) 0.0072(5)
C29 0.0121(5) 0.0153(5) 0.0131(5) -0.0023(4) -0.0009(4) -0.0032(4)
C30 0.0196(6) 0.0150(6) 0.0169(6) -0.0024(5) 0.0019(5) -0.0049(5)
C31 0.0114(5) 0.0265(7) 0.0247(7) -0.0031(5) -0.0032(5) -0.0035(5)
O1 0.0274(7) 0.0907(13) 0.0511(9) -0.0256(9) -0.0062(6) -0.0115(7)
C41 0.0404(10) 0.0563(13) 0.0409(11) -0.0169(9) 0.0032(8) -0.0070(9)
C42 0.0423(10) 0.0366(10) 0.0452(11) -0.0103(8) -0.0106(8) -0.0016(8)
C43 0.0291(9) 0.0576(13) 0.0510(12) -0.0116(10) -0.0004(8) -0.0112(8)
C44 0.0422(11) 0.0780(17) 0.0391(11) -0.0115(11) -0.0063(9) -0.0016(11)
O2 0.0337(10) 0.0424(11) 0.0577(13) 0.000 0.0007(9) 0.000
C51 0.0589(19) 0.0490(16) 0.283(6) -0.002(3) 0.062(3) -0.0132(14)
C52 0.0202(8) 0.0692(15) 0.0613(14) 0.0005(11) 0.0086(8) 0.0042(9)

loop_
_atom_type_symbol
_atom_type_description
_atom_type_scat_dispersion_real
_atom_type_scat_dispersion_imag
_atom_type_scat_source
C C 0.0033 0.0016 'International Tables Vol C Tables 4.2.6.8 and 6.1.1.4'
H H 0.0000 0.0000 'International Tables Vol C Tables 4.2.6.8 and 6.1.1.4'
N N 0.0061 0.0033 'International Tables Vol C Tables 4.2.6.8 and 6.1.1.4'
O O 0.0106 0.0060 'International Tables Vol C Tables 4.2.6.8 and 6.1.1.4'
Zn Zn 0.2839 1.4301 'International Tables Vol C Tables 4.2.6.8 and 6.1.1.4'

loop_
_geom_angle_atom_site_label_1
_geom_angle_atom_site_label_2
_geom_angle_atom_site_label_3
_geom_angle
_geom_angle_site_symmetry_1
_geom_angle_site_symmetry_3
C4 Zn1 N4 134.33(5) . .
C4 Zn1 N1 120.56(5) . .
N4 Zn1 N1 95.53(4) . .
C4 Zn1 N3 112.51(5) . .
N4 Zn1 N3 83.43(4) . .
N1 Zn1 N3 101.34(4) . .
C4 Zn1 Zn2 127.32(4) . .
N4 Zn1 Zn2 43.20(3) . .
N1 Zn1 Zn2 110.74(3) . .
N3 Zn1 Zn2 41.94(3) . .
C12 Zn2 N3 127.81(5) . .
C12 Zn2 N2 121.98(5) . .
N3 Zn2 N2 95.19(4) . .
C12 Zn2 N4 118.55(5) . .
N3 Zn2 N4 84.00(4) . .
N2 Zn2 N4 100.62(4) . .
C12 Zn2 Zn1 127.68(4) . .
N3 Zn2 Zn1 43.87(3) . .
N2 Zn2 Zn1 110.20(3) . .
N4 Zn2 Zn1 41.87(3) . .
C3 N1 C20 126.74(10) 3 .
C3 N1 Zn1 116.21(8) 3 .
C20 N1 Zn1 117.03(7) . .
C2 N2 C23 125.77(11) 3 .
C2 N2 Zn2 116.41(8) 3 .
C23 N2 Zn2 117.79(8) . .
C2 N3 C26 122.99(10) . .
C2 N3 Zn2 101.67(8) . .
C26 N3 Zn2 115.96(8) . .
C2 N3 Zn1 91.89(7) . .
C26 N3 Zn1 123.99(8) . .
Zn2 N3 Zn1 94.19(4) . .
C3 N4 C29 122.63(10) . .
C3 N4 Zn1 100.17(7) . .
C29 N4 Zn1 115.85(8) . .
C3 N4 Zn2 93.18(7) . .
C29 N4 Zn2 124.06(8) . .
Zn1 N4 Zn2 94.93(4) . .
C2 C1 C2 98.27(12) . 3
C2 C1 C3 130.26(6) . .
C2 C1 C3 102.38(6) 3 .
C2 C1 C3 102.38(6) . 3
C2 C1 C3 130.26(6) 3 3
C3 C1 C3 97.76(12) . 3
N2 C2 N3 137.21(12) 3 .
N2 C2 C1 108.07(9) 3 .
N3 C2 C1 114.71(9) . .
N1 C3 N4 137.26(11) 3 .
N1 C3 C1 107.93(9) 3 .
N4 C3 C1 114.79(9) . .
C5 C4 Zn1 164.44(13) . .
C4 C5 C6 176.94(15) . .
C11 C6 C7 119.05(13) . .
C11 C6 C5 119.86(13) . .
C7 C6 C5 121.06(14) . .
C8 C7 C6 119.99(15) . .
C9 C8 C7 120.47(16) . .
C10 C9 C8 119.94(15) . .
C9 C10 C11 120.22(17) . .
C10 C11 C6 120.32(16) . .
C13 C12 Zn2 178.80(13) . .
C12 C13 C14 179.09(15) . .
C19 C14 C15 118.83(13) . .
C19 C14 C13 120.45(13) . .
C15 C14 C13 120.71(13) . .
C16 C15 C14 120.30(14) . .
C17 C16 C15 120.36(15) . .
C16 C17 C18 120.02(13) . .
C17 C18 C19 120.00(15) . .
C18 C19 C14 120.48(14) . .
N1 C20 C21 109.25(10) . .
N1 C20 C22 108.55(10) . .
C21 C20 C22 111.70(11) . .
N2 C23 C25 108.51(11) . .
N2 C23 C24 109.59(12) . .
C25 C23 C24 111.92(13) . .
N3 C26 C28 108.71(11) . .
N3 C26 C27 110.32(11) . .
C28 C26 C27 109.94(11) . .
N4 C29 C31 108.71(10) . .
N4 C29 C30 109.53(10) . .
C31 C29 C30 109.77(11) . .
C41 O1 C44 107.89(15) . .
O1 C41 C42 105.21(16) . .
C41 C42 C43 101.68(17) . .
C42 C43 C44 102.77(16) . .
O1 C44 C43 107.49(17) . .
C52 O2 C52 108.7(2) 3_655 .
C51 C51 C52 109.27(15) 3_655 .
O2 C52 C51 105.88(18) . .

loop_
_geom_bond_atom_site_label_1
_geom_bond_atom_site_label_2
_geom_bond_distance
_geom_bond_site_symmetry_2
Zn1 C4 1.9261(13) .
Zn1 N4 2.0986(10) .
Zn1 N1 2.1078(10) .
Zn1 N3 2.1768(11) .
Zn1 Zn2 3.1328(2) .
Zn2 C12 1.9307(13) .
Zn2 N3 2.0996(11) .
Zn2 N2 2.1055(11) .
Zn2 N4 2.1524(10) .
N1 C3 1.3065(15) 3
N1 C20 1.4848(15) .
N2 C2 1.3111(16) 3
N2 C23 1.4816(16) .
N3 C2 1.3545(15) .
N3 C26 1.4902(16) .
N4 C3 1.3578(15) .
N4 C29 1.4893(15) .
C1 C2 1.5576(16) .
C1 C2 1.5577(16) 3
C1 C3 1.5649(15) .
C1 C3 1.5649(15) 3
C2 N2 1.3111(16) 3
C3 N1 1.3066(15) 3
C4 C5 1.2104(19) .
C5 C6 1.4372(19) .
C6 C11 1.397(2) .
C6 C7 1.399(2) .
C7 C8 1.390(2) .
C8 C9 1.383(3) .
C9 C10 1.383(3) .
C10 C11 1.389(2) .
C12 C13 1.2085(19) .
C13 C14 1.4412(18) .
C14 C19 1.396(2) .
C14 C15 1.398(2) .
C15 C16 1.392(2) .
C16 C17 1.380(2) .
C17 C18 1.387(2) .
C18 C19 1.393(2) .
C20 C21 1.5204(18) .
C20 C22 1.5206(18) .
C23 C25 1.519(2) .
C23 C24 1.522(2) .
C26 C28 1.5236(19) .
C26 C27 1.529(2) .
C29 C31 1.5243(18) .
C29 C30 1.5281(18) .
O1 C41 1.413(3) .
O1 C44 1.427(3) .
C41 C42 1.499(3) .
C42 C43 1.518(3) .
C43 C44 1.525(3) .
O2 C52 1.423(2) 3_655
O2 C52 1.423(2) .
C51 C51 1.323(6) 3_655
C51 C52 1.479(4) .
